data_4328703
loop_
_publ_author_name
'Jian Wu'
'Daniel J. MacDonald'
'Rodolphe Cl\'erac'
'Ie-Rang Jeon'
'Michael Jennings'
'Alan J. Lough'
'James Britten'
'Craig Robertson'
'Paul A. Dube'
'Kathryn E. Preuss'

_publ_section_title
;
 Metal Complexes of Bridging Neutral Radical Ligands: pymDTDA and pymDSDA
;
_journal_name_full 'Inorganic Chemistry'
_journal_page_first 3827
_journal_page_last 3839
_journal_paper_doi 10.1021/ic3000284
_journal_volume 51
_journal_year 2012
_chemical_formula_moiety 'C25 H7 F24 Mn2 N4 O8 S2'
_chemical_formula_sum 'C25 H7 F24 Mn2 N4 O8 S2'
_chemical_formula_weight 1121.35
_chemical_name_systematic
; 
 ? 
;
_space_group_IT_number 2
_symmetry_cell_setting triclinic
_symmetry_space_group_name_Hall '-P 1'
_symmetry_space_group_name_H-M 'P -1'
_atom_sites_solution_hydrogens geom
_atom_sites_solution_primary direct
_atom_sites_solution_secondary difmap
_audit_creation_method SHELXL-97
_cell_angle_alpha 96.563(10)
_cell_angle_beta 91.913(10)
_cell_angle_gamma 110.860(9)
_cell_formula_units_Z 2
_cell_length_a 8.9148(14)
_cell_length_b 12.209(2)
_cell_length_c 18.562(3)
_cell_measurement_reflns_used 4859
_cell_measurement_temperature 100(2)
_cell_measurement_theta_max 27.48
_cell_measurement_theta_min 1.70
_cell_volume 1869.5(5)
_computing_cell_refinement 'DENZO-SMN (Otwinowski & Minor, 1997)'
_computing_data_collection 'COLLECT (Nonius, 1997-2001)'
_computing_data_reduction DENZO-SMN
_computing_molecular_graphics 'SHELXTL/PC (Sheldrick, 2001)'
_computing_publication_material SHELXTL/PC
_computing_structure_refinement 'SHELXL-97 (Sheldrick, 1997)'
_computing_structure_solution 'SHELXS-97 (Sheldrick, 1997)'
_diffrn_ambient_temperature 100(2)
_diffrn_measured_fraction_theta_full 0.993
_diffrn_measured_fraction_theta_max 0.993
_diffrn_measurement_device_type 'Nonius Kappa-CCD'
_diffrn_measurement_method '\f scans, and \w scans with \k offsets'
_diffrn_radiation_monochromator graphite
_diffrn_radiation_source 'fine-focus sealed tube'
_diffrn_radiation_type MoK\a
_diffrn_radiation_wavelength 0.71073
_diffrn_reflns_av_R_equivalents 0.103
_diffrn_reflns_av_sigmaI/netI 0.2149
_diffrn_reflns_limit_h_max 10
_diffrn_reflns_limit_h_min -10
_diffrn_reflns_limit_k_max 14
_diffrn_reflns_limit_k_min -14
_diffrn_reflns_limit_l_max 22
_diffrn_reflns_limit_l_min -22
_diffrn_reflns_number 18090
_diffrn_reflns_theta_full 25.03
_diffrn_reflns_theta_max 25.03
_diffrn_reflns_theta_min 2.61
_diffrn_standards_number 0
_exptl_absorpt_coefficient_mu 0.960
_exptl_absorpt_correction_T_max 0.8895
_exptl_absorpt_correction_T_min 0.7148
_exptl_absorpt_correction_type multi-scan
_exptl_absorpt_process_details 'DENZO-SMN (Otwinowski & Minor, 1997)'
_exptl_crystal_colour green
_exptl_crystal_density_diffrn 1.992
_exptl_crystal_description shoebox
_exptl_crystal_F_000 1094
_exptl_crystal_size_max 0.38
_exptl_crystal_size_mid 0.20
_exptl_crystal_size_min 0.13
_refine_diff_density_max 0.766
_refine_diff_density_min -0.418
_refine_diff_density_rms 0.081
_refine_ls_extinction_method none
_refine_ls_goodness_of_fit_ref 0.875
_refine_ls_hydrogen_treatment constr
_refine_ls_matrix_type full
_refine_ls_number_parameters 541
_refine_ls_number_reflns 6570
_refine_ls_number_restraints 0
_refine_ls_restrained_S_all 0.875
_refine_ls_R_factor_all 0.1896
_refine_ls_R_factor_gt 0.0584
_refine_ls_shift/su_max 0.001
_refine_ls_shift/su_mean 0.000
_refine_ls_structure_factor_coef Fsqd
_refine_ls_weighting_details 'calc w=1/[\s^2^(Fo^2^)+(0.0404P)^2^+0.0000P] where P=(Fo^2^+2Fc^2^)/3'
_refine_ls_weighting_scheme calc
_refine_ls_wR_factor_gt 0.0962
_refine_ls_wR_factor_ref 0.1232
_reflns_number_gt 2702
_reflns_number_total 6570
_reflns_threshold_expression I>2\s(I)
_cod_data_source_file ic3000284_si_001_05.cif
_cod_data_source_block 4a
_cod_database_code 4328703

loop_
_symmetry_equiv_pos_as_xyz
'x, y, z'
'-x, -y, -z'

loop_
_atom_site_label
_atom_site_type_symbol
_atom_site_fract_x
_atom_site_fract_y
_atom_site_fract_z
_atom_site_U_iso_or_equiv
_atom_site_adp_type
_atom_site_occupancy
_atom_site_symmetry_multiplicity
_atom_site_calc_flag
_atom_site_refinement_flags
_atom_site_disorder_assembly
_atom_site_disorder_group
Mn1 Mn 0.22933(10) 0.83711(8) 0.38654(5) 0.0397(3) Uani 1 1 d . . .
N50 N 0.395(2) 0.8513(13) 0.4931(9) 0.0348(16) Uiso 0.50 1 d P A -1
S51 S 0.3829(5) 0.7409(4) 0.5400(2) 0.0524(10) Uiso 0.50 1 d P A -1
S52 S 0.5701(5) 0.8474(3) 0.6149(2) 0.0495(9) Uiso 0.50 1 d P A -1
N53 N 0.602(2) 0.9690(11) 0.5793(11) 0.0360(15) Uiso 0.50 1 d P . -1
C54 C 0.502(2) 0.9460(14) 0.5219(10) 0.0316(19) Uiso 0.50 1 d P A -1
C55 C 0.512(2) 1.0489(10) 0.4862(9) 0.0316(19) Uiso 0.50 1 d PG A -1
N56 N 0.6248(17) 1.1608(12) 0.5111(7) 0.0348(16) Uiso 0.50 1 d PG . -1
C57 C 0.6282(13) 1.2570(9) 0.4768(6) 0.0524(10) Uiso 0.50 1 d PG A -1
H57A H 0.7050 1.3335 0.4938 0.063 Uiso 0.50 1 calc PR A -1
C58 C 0.5193(12) 1.2413(8) 0.4176(5) 0.050(4) Uiso 0.50 1 d PG A -1
H58A H 0.5217 1.3071 0.3942 0.060 Uiso 0.50 1 calc PR A -1
C59 C 0.4070(14) 1.1295(10) 0.3928(6) 0.0495(9) Uiso 0.50 1 d PG A -1
H59A H 0.3326 1.1187 0.3524 0.059 Uiso 0.50 1 calc PR A -1
N60 N 0.404(2) 1.0333(8) 0.4271(9) 0.0360(15) Uiso 0.50 1 d PG A -1
O11 O 0.0451(5) 0.7222(3) 0.4417(2) 0.0425(12) Uani 1 1 d . A .
C12 C -0.0900(8) 0.7246(6) 0.4560(3) 0.0389(18) Uani 1 1 d . . .
C13 C -0.1627(7) 0.7996(5) 0.4325(3) 0.0379(17) Uani 1 1 d . A .
H13A H -0.2705 0.7873 0.4432 0.045 Uiso 1 1 calc R . .
C14 C -0.0836(8) 0.8906(6) 0.3943(3) 0.0381(17) Uani 1 1 d . . .
O15 O 0.0565(5) 0.9173(3) 0.3729(2) 0.0398(11) Uani 1 1 d . A .
C16 C -0.1796(9) 0.6330(7) 0.5026(5) 0.058(2) Uani 1 1 d . A .
C17 C -0.1655(8) 0.9739(7) 0.3732(4) 0.0449(19) Uani 1 1 d . A .
F11 F -0.2204(7) 0.5247(5) 0.4650(3) 0.137(2) Uani 1 1 d . . .
F12 F -0.1007(5) 0.6313(5) 0.5581(3) 0.162(3) Uani 1 1 d . . .
F13 F -0.3217(5) 0.6293(4) 0.5167(2) 0.0949(17) Uani 1 1 d . . .
F14 F -0.0945(5) 1.0817(4) 0.4090(2) 0.0837(15) Uani 1 1 d . . .
F15 F -0.1652(4) 0.9827(3) 0.3029(2) 0.0639(12) Uani 1 1 d . . .
F16 F -0.3212(4) 0.9379(3) 0.38815(19) 0.0612(11) Uani 1 1 d . . .
O31 O 0.2894(5) 0.6857(4) 0.3528(2) 0.0475(13) Uani 1 1 d . A .
C32 C 0.3777(7) 0.6708(6) 0.3061(4) 0.0383(18) Uani 1 1 d . . .
C33 C 0.4450(7) 0.7453(6) 0.2534(3) 0.0382(17) Uani 1 1 d . A .
H33A H 0.5160 0.7268 0.2213 0.046 Uiso 1 1 calc R . .
C34 C 0.4079(7) 0.8450(6) 0.2484(3) 0.0372(18) Uani 1 1 d . . .
O35 O 0.3195(5) 0.8853(4) 0.2857(2) 0.0420(12) Uani 1 1 d . A .
C36 C 0.4210(9) 0.5611(7) 0.3079(4) 0.049(2) Uani 1 1 d . A .
C37 C 0.4856(8) 0.9237(7) 0.1909(4) 0.0432(18) Uani 1 1 d . A .
F31 F 0.4961(5) 0.5652(3) 0.3723(2) 0.0710(13) Uani 1 1 d . . .
F32 F 0.5139(5) 0.5446(3) 0.2568(2) 0.0702(12) Uani 1 1 d . . .
F33 F 0.2891(4) 0.4639(3) 0.30091(19) 0.0569(11) Uani 1 1 d . . .
F34 F 0.5942(4) 0.8916(4) 0.1555(2) 0.0659(12) Uani 1 1 d . . .
F35 F 0.5581(4) 1.0372(4) 0.21954(19) 0.0620(12) Uani 1 1 d . . .
F36 F 0.3735(4) 0.9215(3) 0.13954(18) 0.0502(10) Uani 1 1 d . . .
Mn2 Mn 0.81646(11) 0.21294(8) 0.03963(5) 0.0380(3) Uani 1 1 d . . .
N61 N 0.7109(18) 0.0144(11) 0.0186(11) 0.0360(14) Uiso 0.50 1 d P B -1
S62 S 0.8021(4) -0.0821(3) 0.0178(3) 0.0440(9) Uiso 0.50 1 d P B -1
S63 S 0.5942(4) -0.2275(3) -0.0156(2) 0.0457(9) Uiso 0.50 1 d P B -1
N64 N 0.4777(14) -0.1491(12) -0.0158(8) 0.0320(16) Uiso 0.50 1 d P . -1
C65 C 0.5572(16) -0.0410(14) 0.0025(10) 0.0259(19) Uiso 0.50 1 d P B -1
C66 C 0.4676(15) 0.0390(10) 0.0038(9) 0.0259(19) Uiso 0.50 1 d PG B -1
N67 N 0.3031(15) -0.0052(8) -0.0160(10) 0.0360(14) Uiso 0.50 1 d PG . -1
C68 C 0.2189(10) 0.0713(10) -0.0150(8) 0.0440(9) Uiso 0.50 1 d PG B -1
H68A H 0.1064 0.0411 -0.0285 0.053 Uiso 0.50 1 calc PR B -1
C69 C 0.2991(10) 0.1919(9) 0.0059(5) 0.044(4) Uiso 0.50 1 d PG B -1
H69A H 0.2415 0.2442 0.0066 0.052 Uiso 0.50 1 calc PR B -1
C70 C 0.4636(10) 0.2361(8) 0.0257(6) 0.0457(9) Uiso 0.50 1 d PG B -1
H70A H 0.5185 0.3186 0.0400 0.055 Uiso 0.50 1 calc PR B -1
N71 N 0.5479(10) 0.1597(11) 0.0246(7) 0.0320(16) Uiso 0.50 1 d PG B -1
O21 O 1.0029(4) 0.1840(3) 0.1015(2) 0.0416(12) Uani 1 1 d . B .
C22 C 1.0367(7) 0.2039(6) 0.1696(4) 0.0420(19) Uani 1 1 d . . .
C23 C 0.9653(7) 0.2541(5) 0.2218(3) 0.0385(18) Uani 1 1 d . B .
H23A H 0.9974 0.2586 0.2717 0.046 Uiso 1 1 calc R . .
C24 C 0.8471(7) 0.2985(5) 0.2032(4) 0.0368(17) Uani 1 1 d . . .
O25 O 0.7833(5) 0.2931(4) 0.1420(2) 0.0442(12) Uani 1 1 d . B .
C26 C 1.1826(9) 0.1749(8) 0.1940(4) 0.053(2) Uani 1 1 d . B .
C27 C 0.7903(8) 0.3666(7) 0.2644(4) 0.0454(19) Uani 1 1 d . B .
F21 F 1.1857(5) 0.1598(4) 0.2637(2) 0.0938(16) Uani 1 1 d . . .
F22 F 1.3184(4) 0.2641(4) 0.1854(2) 0.0693(13) Uani 1 1 d . . .
F23 F 1.1890(4) 0.0789(4) 0.1549(2) 0.0649(12) Uani 1 1 d . . .
F24 F 0.8393(5) 0.4802(4) 0.2576(2) 0.0910(15) Uani 1 1 d . . .
F25 F 0.6323(4) 0.3287(3) 0.26380(19) 0.0654(12) Uani 1 1 d . . .
F26 F 0.8440(4) 0.3599(4) 0.3311(2) 0.0797(14) Uani 1 1 d . . .
O41 O 0.9590(4) 0.2087(3) -0.0529(2) 0.0399(11) Uani 1 1 d . B .
C42 C 0.9804(7) 0.2679(6) -0.1053(3) 0.0362(17) Uani 1 1 d . . .
C43 C 0.9175(7) 0.3546(6) -0.1166(3) 0.0385(17) Uani 1 1 d . B .
H43A H 0.9352 0.3884 -0.1606 0.046 Uiso 1 1 calc R . .
C44 C 0.8311(7) 0.3929(5) -0.0665(4) 0.0359(17) Uani 1 1 d . . .
O45 O 0.7973(4) 0.3611(3) -0.0050(2) 0.0429(12) Uani 1 1 d . B .
C46 C 1.0880(8) 0.2400(7) -0.1604(4) 0.0439(19) Uani 1 1 d . B .
C47 C 0.7632(8) 0.4867(6) -0.0835(4) 0.0399(17) Uani 1 1 d . B .
F41 F 1.0704(5) 0.1275(4) -0.1705(2) 0.0742(13) Uani 1 1 d . . .
F42 F 1.2424(4) 0.3007(4) -0.13772(19) 0.0674(12) Uani 1 1 d . . .
F43 F 1.0659(4) 0.2692(3) -0.22618(19) 0.0629(12) Uani 1 1 d . . .
F44 F 0.8096(4) 0.5801(3) -0.0322(2) 0.0644(12) Uani 1 1 d . . .
F45 F 0.8060(4) 0.5276(3) -0.1470(2) 0.0557(11) Uani 1 1 d . . .
F46 F 0.6026(4) 0.4424(3) -0.08814(19) 0.0555(11) Uani 1 1 d . . .

loop_
_atom_site_aniso_label
_atom_site_aniso_U_11
_atom_site_aniso_U_22
_atom_site_aniso_U_33
_atom_site_aniso_U_23
_atom_site_aniso_U_13
_atom_site_aniso_U_12
Mn1 0.0353(6) 0.0472(7) 0.0403(7) 0.0100(5) 0.0097(5) 0.0176(5)
O11 0.035(3) 0.046(3) 0.052(3) 0.017(2) 0.021(2) 0.017(2)
C12 0.034(4) 0.038(5) 0.034(4) -0.003(3) 0.004(4) 0.004(4)
C13 0.036(4) 0.042(5) 0.040(4) 0.007(4) 0.004(3) 0.018(4)
C14 0.039(4) 0.048(5) 0.030(4) 0.001(4) -0.001(4) 0.021(4)
O15 0.034(3) 0.047(3) 0.042(3) 0.007(2) 0.005(2) 0.019(2)
C16 0.038(5) 0.045(6) 0.099(7) 0.034(5) 0.034(5) 0.014(4)
C17 0.035(4) 0.061(6) 0.043(5) 0.003(5) 0.005(4) 0.025(4)
F11 0.168(5) 0.058(4) 0.188(6) 0.045(4) 0.095(5) 0.029(4)
F12 0.067(3) 0.257(7) 0.125(4) 0.156(5) -0.025(3) -0.022(4)
F13 0.064(3) 0.131(4) 0.114(4) 0.083(3) 0.050(3) 0.041(3)
F14 0.082(3) 0.064(3) 0.109(4) -0.025(3) -0.031(3) 0.045(3)
F15 0.065(3) 0.098(3) 0.051(3) 0.029(2) 0.016(2) 0.050(2)
F16 0.046(2) 0.097(3) 0.058(3) 0.013(2) 0.013(2) 0.045(2)
O31 0.043(3) 0.053(3) 0.051(3) 0.014(3) 0.017(2) 0.020(2)
C32 0.036(4) 0.038(5) 0.041(5) 0.001(4) -0.006(4) 0.016(4)
C33 0.040(4) 0.047(5) 0.040(4) 0.014(4) 0.012(3) 0.028(4)
C34 0.021(4) 0.055(5) 0.031(4) 0.011(4) -0.007(3) 0.007(4)
O35 0.047(3) 0.052(3) 0.039(3) 0.011(2) 0.013(2) 0.030(2)
C36 0.042(5) 0.048(5) 0.052(5) 0.003(4) 0.007(4) 0.013(4)
C37 0.047(5) 0.054(5) 0.039(5) 0.013(4) 0.015(4) 0.027(4)
F31 0.082(3) 0.061(3) 0.073(3) 0.005(2) -0.024(3) 0.034(2)
F32 0.080(3) 0.073(3) 0.082(3) 0.027(3) 0.038(3) 0.049(3)
F33 0.059(3) 0.039(3) 0.070(3) 0.006(2) 0.004(2) 0.015(2)
F34 0.063(3) 0.101(4) 0.065(3) 0.044(3) 0.039(2) 0.054(3)
F35 0.061(3) 0.056(3) 0.057(3) 0.014(2) 0.012(2) 0.003(2)
F36 0.050(2) 0.063(3) 0.046(2) 0.021(2) 0.003(2) 0.026(2)
Mn2 0.0386(6) 0.0427(7) 0.0364(6) 0.0091(5) 0.0037(5) 0.0182(5)
O21 0.040(3) 0.047(3) 0.040(3) 0.008(2) -0.002(2) 0.017(2)
C22 0.031(4) 0.046(5) 0.050(5) 0.022(4) 0.004(4) 0.010(4)
C23 0.036(4) 0.045(5) 0.033(4) 0.016(4) 0.004(3) 0.010(4)
C24 0.036(4) 0.035(4) 0.036(4) 0.004(4) 0.007(4) 0.009(3)
O25 0.050(3) 0.054(3) 0.034(3) 0.005(2) -0.001(2) 0.025(2)
C26 0.050(5) 0.065(6) 0.049(6) 0.010(5) -0.003(4) 0.026(5)
C27 0.044(5) 0.055(6) 0.040(5) 0.007(4) 0.001(4) 0.021(4)
F21 0.094(3) 0.177(5) 0.051(3) 0.041(3) 0.005(3) 0.091(3)
F22 0.037(2) 0.070(3) 0.094(3) -0.007(3) -0.009(2) 0.019(2)
F23 0.064(3) 0.060(3) 0.081(3) 0.012(3) -0.008(2) 0.036(2)
F24 0.124(4) 0.058(3) 0.091(3) 0.003(3) 0.052(3) 0.031(3)
F25 0.045(2) 0.090(3) 0.064(3) -0.001(2) 0.011(2) 0.031(2)
F26 0.076(3) 0.149(4) 0.037(3) 0.004(3) 0.004(2) 0.071(3)
O41 0.042(3) 0.044(3) 0.038(3) 0.008(2) 0.000(2) 0.020(2)
C42 0.030(4) 0.045(5) 0.033(4) 0.005(4) 0.002(3) 0.012(3)
C43 0.032(4) 0.045(5) 0.035(4) 0.008(4) 0.001(3) 0.010(4)
C44 0.033(4) 0.029(4) 0.049(5) 0.014(4) -0.002(4) 0.014(3)
O45 0.051(3) 0.047(3) 0.041(3) 0.014(2) 0.009(2) 0.027(2)
C46 0.045(5) 0.053(6) 0.033(5) 0.008(4) 0.007(4) 0.017(4)
C47 0.043(5) 0.044(5) 0.036(5) 0.004(4) 0.002(4) 0.021(4)
F41 0.101(3) 0.052(3) 0.080(3) 0.010(3) 0.048(3) 0.037(3)
F42 0.034(2) 0.094(3) 0.064(3) 0.006(2) 0.012(2) 0.011(2)
F43 0.071(3) 0.093(3) 0.039(2) 0.012(2) 0.018(2) 0.045(2)
F44 0.085(3) 0.046(3) 0.064(3) -0.008(2) -0.022(2) 0.033(2)
F45 0.061(2) 0.054(3) 0.061(3) 0.028(2) 0.010(2) 0.024(2)
F46 0.039(2) 0.065(3) 0.069(3) 0.021(2) 0.003(2) 0.023(2)

loop_
_atom_type_symbol
_atom_type_description
_atom_type_scat_dispersion_real
_atom_type_scat_dispersion_imag
_atom_type_scat_source
C C 0.0033 0.0016 'International Tables Vol C Tables 4.2.6.8 and 6.1.1.4'
H H 0.0000 0.0000 'International Tables Vol C Tables 4.2.6.8 and 6.1.1.4'
N N 0.0061 0.0033 'International Tables Vol C Tables 4.2.6.8 and 6.1.1.4'
O O 0.0106 0.0060 'International Tables Vol C Tables 4.2.6.8 and 6.1.1.4'
F F 0.0171 0.0103 'International Tables Vol C Tables 4.2.6.8 and 6.1.1.4'
S S 0.1246 0.1234 'International Tables Vol C Tables 4.2.6.8 and 6.1.1.4'
Mn Mn 0.3368 0.7283 'International Tables Vol C Tables 4.2.6.8 and 6.1.1.4'

loop_
_geom_angle_atom_site_label_1
_geom_angle_atom_site_label_2
_geom_angle_atom_site_label_3
_geom_angle
_geom_angle_site_symmetry_1
_geom_angle_site_symmetry_3
O15 Mn1 O11 82.53(15) . .
O15 Mn1 O35 90.12(15) . .
O11 Mn1 O35 147.75(16) . .
O15 Mn1 O31 144.51(16) . .
O11 Mn1 O31 85.93(16) . .
O35 Mn1 O31 82.05(16) . .
O15 Mn1 N56 128.8(11) . 2_676
O11 Mn1 N56 80.4(8) . 2_676
O35 Mn1 N56 126.7(10) . 2_676
O31 Mn1 N56 81.6(9) . 2_676
O15 Mn1 N53 82.4(5) . 2_676
O11 Mn1 N53 130.7(6) . 2_676
O35 Mn1 N53 78.7(5) . 2_676
O31 Mn1 N53 129.0(6) . 2_676
N56 Mn1 N53 73.6(6) 2_676 2_676
O15 Mn1 N60 83.5(5) . .
O11 Mn1 N60 128.7(5) . .
O35 Mn1 N60 81.1(5) . .
O31 Mn1 N60 128.7(5) . .
N56 Mn1 N60 71.0(4) 2_676 .
N53 Mn1 N60 2.7(8) 2_676 .
O15 Mn1 N50 128.3(5) . .
O11 Mn1 N50 83.7(4) . .
O35 Mn1 N50 124.0(5) . .
O31 Mn1 N50 83.3(4) . .
N56 Mn1 N50 3.7(7) 2_676 .
N53 Mn1 N50 70.1(4) 2_676 .
N60 Mn1 N50 67.5(6) . .
C54 N50 S51 111.1(8) . .
C54 N50 Mn1 123.4(9) . .
S51 N50 Mn1 125.5(7) . .
N50 S51 S52 92.9(5) . .
N53 S52 S51 96.0(5) . .
C54 N53 S52 108.8(8) . .
C54 N53 Mn1 117.8(10) . 2_676
S52 N53 Mn1 133.3(9) . 2_676
N50 C54 N53 131.2(11) . .
N50 C54 C55 114.1(9) . .
N53 C54 C55 114.6(10) . .
N56 C55 N60 120.0 . .
N56 C55 C54 121.7(6) . .
N60 C55 C54 118.3(6) . .
C55 N56 C57 120.0 . .
C55 N56 Mn1 112.3(6) . 2_676
C57 N56 Mn1 127.5(7) . 2_676
N56 C57 C58 120.0 . .
N56 C57 H57A 120.0 . .
C58 C57 H57A 120.0 . .
C59 C58 C57 120.0 . .
C59 C58 H58A 120.0 . .
C57 C58 H58A 120.0 . .
C58 C59 N60 120.0 . .
C58 C59 H59A 120.0 . .
N60 C59 H59A 120.0 . .
C59 N60 C55 120.0 . .
C59 N60 Mn1 123.5(7) . .
C55 N60 Mn1 116.4(7) . .
C12 O11 Mn1 130.3(4) . .
O11 C12 C13 127.1(6) . .
O11 C12 C16 113.8(6) . .
C13 C12 C16 119.1(6) . .
C14 C13 C12 122.2(6) . .
C14 C13 H13A 118.9 . .
C12 C13 H13A 118.9 . .
O15 C14 C13 127.8(6) . .
O15 C14 C17 112.1(6) . .
C13 C14 C17 120.1(6) . .
C14 O15 Mn1 129.8(4) . .
F12 C16 F13 111.2(7) . .
F12 C16 F11 105.3(7) . .
F13 C16 F11 98.5(6) . .
F12 C16 C12 114.4(6) . .
F13 C16 C12 116.1(6) . .
F11 C16 C12 109.6(7) . .
F15 C17 F14 107.7(6) . .
F15 C17 F16 105.9(5) . .
F14 C17 F16 106.5(6) . .
F15 C17 C14 112.5(6) . .
F14 C17 C14 111.4(5) . .
F16 C17 C14 112.4(6) . .
C32 O31 Mn1 130.0(4) . .
O31 C32 C33 127.2(6) . .
O31 C32 C36 115.2(6) . .
C33 C32 C36 117.6(6) . .
C34 C33 C32 120.2(6) . .
C34 C33 H33A 119.9 . .
C32 C33 H33A 119.9 . .
O35 C34 C33 129.7(6) . .
O35 C34 C37 112.1(6) . .
C33 C34 C37 118.2(6) . .
C34 O35 Mn1 127.5(4) . .
F32 C36 F33 106.9(6) . .
F32 C36 F31 107.5(6) . .
F33 C36 F31 105.8(6) . .
F32 C36 C32 114.9(6) . .
F33 C36 C32 110.9(6) . .
F31 C36 C32 110.4(6) . .
F34 C37 F35 107.3(6) . .
F34 C37 F36 106.1(5) . .
F35 C37 F36 106.1(5) . .
F34 C37 C34 114.1(6) . .
F35 C37 C34 112.0(6) . .
F36 C37 C34 110.8(5) . .
O25 Mn2 O45 87.46(16) . .
O25 Mn2 O21 82.61(16) . .
O45 Mn2 O21 134.23(15) . .
O25 Mn2 O41 151.12(15) . .
O45 Mn2 O41 81.78(15) . .
O21 Mn2 O41 85.88(15) . .
O25 Mn2 N71 82.4(3) . .
O45 Mn2 N71 79.2(3) . .
O21 Mn2 N71 142.3(3) . .
O41 Mn2 N71 121.3(3) . .
O25 Mn2 N61 116.7(6) . .
O45 Mn2 N61 139.1(5) . .
O21 Mn2 N61 83.8(4) . .
O41 Mn2 N61 88.1(5) . .
N71 Mn2 N61 72.6(6) . .
O25 Mn2 N67 116.6(7) . 2_655
O45 Mn2 N67 137.4(6) . 2_655
O21 Mn2 N67 85.8(4) . 2_655
O41 Mn2 N67 88.7(6) . 2_655
N71 Mn2 N67 70.6(3) . 2_655
N61 Mn2 N67 2.1(7) . 2_655
O25 Mn2 N64 85.8(4) . 2_655
O45 Mn2 N64 79.2(3) . 2_655
O21 Mn2 N64 143.6(3) . 2_655
O41 Mn2 N64 118.0(4) . 2_655
N71 Mn2 N64 3.4(6) . 2_655
N61 Mn2 N64 71.0(4) . 2_655
N67 Mn2 N64 69.0(5) 2_655 2_655
C65 N61 S62 109.8(8) . .
C65 N61 Mn2 120.8(10) . .
S62 N61 Mn2 129.4(8) . .
N61 S62 S63 94.3(5) . .
N64 S63 S62 94.2(5) . .
C65 N64 S63 111.2(9) . .
C65 N64 Mn2 118.5(8) . 2_655
S63 N64 Mn2 130.2(7) . 2_655
N64 C65 N61 130.4(11) . .
N64 C65 C66 116.7(9) . .
N61 C65 C66 112.8(9) . .
N67 C66 N71 120.0 . .
N67 C66 C65 120.3(6) . .
N71 C66 C65 119.7(6) . .
C66 N67 C68 120.0 . .
C66 N67 Mn2 115.2(6) . 2_655
C68 N67 Mn2 124.6(6) . 2_655
C69 C68 N67 120.0 . .
C69 C68 H68A 120.0 . .
N67 C68 H68A 120.0 . .
C70 C69 C68 120.0 . .
C70 C69 H69A 120.0 . .
C68 C69 H69A 120.0 . .
C69 C70 N71 120.0 . .
C69 C70 H70A 120.0 . .
N71 C70 H70A 120.0 . .
C70 N71 C66 120.0 . .
C70 N71 Mn2 126.0(6) . .
C66 N71 Mn2 113.5(6) . .
C22 O21 Mn2 128.8(4) . .
O21 C22 C23 127.9(6) . .
O21 C22 C26 113.8(7) . .
C23 C22 C26 118.1(6) . .
C22 C23 C24 121.8(6) . .
C22 C23 H23A 119.1 . .
C24 C23 H23A 119.1 . .
O25 C24 C23 127.9(7) . .
O25 C24 C27 114.3(6) . .
C23 C24 C27 117.8(6) . .
C24 O25 Mn2 130.5(4) . .
F21 C26 F23 108.2(6) . .
F21 C26 F22 107.1(6) . .
F23 C26 F22 106.6(6) . .
F21 C26 C22 112.6(6) . .
F23 C26 C22 112.3(6) . .
F22 C26 C22 109.7(6) . .
F25 C27 F24 106.7(6) . .
F25 C27 F26 106.2(6) . .
F24 C27 F26 106.4(6) . .
F25 C27 C24 112.2(6) . .
F24 C27 C24 110.9(6) . .
F26 C27 C24 114.0(6) . .
C42 O41 Mn2 129.5(4) . .
O41 C42 C43 126.9(6) . .
O41 C42 C46 114.6(6) . .
C43 C42 C46 118.5(6) . .
C44 C43 C42 122.5(6) . .
C44 C43 H43A 118.8 . .
C42 C43 H43A 118.8 . .
O45 C44 C43 128.5(6) . .
O45 C44 C47 112.1(6) . .
C43 C44 C47 119.4(6) . .
C44 O45 Mn2 129.3(4) . .
F41 C46 F42 106.7(6) . .
F41 C46 F43 106.4(6) . .
F42 C46 F43 106.2(5) . .
F41 C46 C42 113.4(6) . .
F42 C46 C42 109.9(6) . .
F43 C46 C42 113.8(6) . .
F44 C47 F46 106.8(6) . .
F44 C47 F45 106.9(5) . .
F46 C47 F45 106.4(5) . .
F44 C47 C44 112.3(5) . .
F46 C47 C44 110.6(5) . .
F45 C47 C44 113.4(6) . .

loop_
_geom_bond_atom_site_label_1
_geom_bond_atom_site_label_2
_geom_bond_distance
_geom_bond_site_symmetry_2
Mn1 O15 2.121(4) .
Mn1 O11 2.125(4) .
Mn1 O35 2.125(4) .
Mn1 O31 2.135(5) .
Mn1 N56 2.26(3) 2_676
Mn1 N53 2.308(13) 2_676
Mn1 N60 2.361(9) .
Mn1 N50 2.380(12) .
N50 C54 1.255(13) .
N50 S51 1.661(11) .
S51 S52 2.073(5) .
S52 N53 1.632(11) .
N53 C54 1.300(12) .
N53 Mn1 2.308(12) 2_676
C54 C55 1.462(10) .
C55 N56 1.3900 .
C55 N60 1.3900 .
N56 C57 1.3900 .
N56 Mn1 2.259(8) 2_676
C57 C58 1.3900 .
C57 H57A 0.9500 .
C58 C59 1.3900 .
C58 H58A 0.9500 .
C59 N60 1.3900 .
C59 H59A 0.9500 .
O11 C12 1.251(7) .
C12 C13 1.394(8) .
C12 C16 1.506(8) .
C13 C14 1.374(7) .
C13 H13A 0.9500 .
C14 O15 1.264(6) .
C14 C17 1.524(8) .
C16 F12 1.234(8) .
C16 F13 1.288(7) .
C16 F11 1.341(9) .
C17 F15 1.323(7) .
C17 F14 1.324(7) .
C17 F16 1.347(6) .
O31 C32 1.232(7) .
C32 C33 1.414(8) .
C32 C36 1.522(9) .
C33 C34 1.382(8) .
C33 H33A 0.9500 .
C34 O35 1.256(7) .
C34 C37 1.534(8) .
C36 F32 1.324(7) .
C36 F33 1.330(7) .
C36 F31 1.339(7) .
C37 F34 1.332(7) .
C37 F35 1.338(7) .
C37 F36 1.349(6) .
Mn2 O25 2.115(4) .
Mn2 O45 2.131(4) .
Mn2 O21 2.142(4) .
Mn2 O41 2.177(4) .
Mn2 N71 2.245(8) .
Mn2 N61 2.247(12) .
Mn2 N67 2.36(2) 2_655
Mn2 N64 2.463(11) 2_655
N61 C65 1.300(12) .
N61 S62 1.652(12) .
S62 S63 2.073(5) .
S63 N64 1.645(11) .
N64 C65 1.254(12) .
N64 Mn2 2.463(11) 2_655
C65 C66 1.464(11) .
C66 N67 1.3900 .
C66 N71 1.3900 .
N67 C68 1.3900 .
N67 Mn2 2.356(9) 2_655
C68 C69 1.3900 .
C68 H68A 0.9500 .
C69 C70 1.3900 .
C69 H69A 0.9500 .
C70 N71 1.3900 .
C70 H70A 0.9500 .
O21 C22 1.266(7) .
C22 C23 1.379(8) .
C22 C26 1.531(9) .
C23 C24 1.395(8) .
C23 H23A 0.9500 .
C24 O25 1.238(6) .
C24 C27 1.536(9) .
C26 F21 1.328(7) .
C26 F23 1.328(8) .
C26 F22 1.338(7) .
C27 F25 1.315(7) .
C27 F24 1.320(7) .
C27 F26 1.334(6) .
O41 C42 1.257(6) .
C42 C43 1.395(8) .
C42 C46 1.516(8) .
C43 C44 1.372(8) .
C43 H43A 0.9500 .
C44 O45 1.259(6) .
C44 C47 1.530(8) .
C46 F41 1.316(7) .
C46 F42 1.336(6) .
C46 F43 1.338(6) .
C47 F44 1.328(7) .
C47 F46 1.335(6) .
C47 F45 1.347(6) .

loop_
_geom_torsion_atom_site_label_1
_geom_torsion_atom_site_label_2
_geom_torsion_atom_site_label_3
_geom_torsion_atom_site_label_4
_geom_torsion
_geom_torsion_site_symmetry_1
_geom_torsion_site_symmetry_4
O15 Mn1 N50 C54 -65.0(14) . .
O11 Mn1 N50 C54 -140.3(13) . .
O35 Mn1 N50 C54 57.4(14) . .
O31 Mn1 N50 C54 133.0(13) . .
N56 Mn1 N50 C54 -165(21) 2_676 .
N53 Mn1 N50 C54 -2.8(16) 2_676 .
N60 Mn1 N50 C54 -3.8(10) . .
O15 Mn1 N50 S51 113.6(10) . .
O11 Mn1 N50 S51 38.3(11) . .
O35 Mn1 N50 S51 -124.0(10) . .
O31 Mn1 N50 S51 -48.4(11) . .
N56 Mn1 N50 S51 14(21) 2_676 .
N53 Mn1 N50 S51 175.8(16) 2_676 .
N60 Mn1 N50 S51 174.8(13) . .
C54 N50 S51 S52 -1.3(11) . .
Mn1 N50 S51 S52 179.9(11) . .
N50 S51 S52 N53 1.3(8) . .
S51 S52 N53 C54 -1.0(10) . .
S51 S52 N53 Mn1 175.6(15) . 2_676
S51 N50 C54 N53 1.0(18) . .
Mn1 N50 C54 N53 179.8(14) . .
S51 N50 C54 C55 -176.1(8) . .
Mn1 N50 C54 C55 2.7(17) . .
S52 N53 C54 N50 0.2(18) . .
Mn1 N53 C54 N50 -177.0(17) 2_676 .
S52 N53 C54 C55 177.3(9) . .
Mn1 N53 C54 C55 0.1(15) 2_676 .
N50 C54 C55 N56 -180.0(16) . .
N53 C54 C55 N56 2.4(16) . .
N50 C54 C55 N60 1.5(17) . .
N53 C54 C55 N60 -176.1(13) . .
N60 C55 N56 C57 0.0 . .
C54 C55 N56 C57 -178.5(9) . .
N60 C55 N56 Mn1 174.9(10) . 2_676
C54 C55 N56 Mn1 -3.6(9) . 2_676
C55 N56 C57 C58 0.0 . .
Mn1 N56 C57 C58 -174.0(12) 2_676 .
N56 C57 C58 C59 0.0 . .
C57 C58 C59 N60 0.0 . .
C58 C59 N60 C55 0.0 . .
C58 C59 N60 Mn1 -176.4(13) . .
N56 C55 N60 C59 0.0 . .
C54 C55 N60 C59 178.5(9) . .
N56 C55 N60 Mn1 176.7(13) . .
C54 C55 N60 Mn1 -4.8(11) . .
O15 Mn1 N60 C59 -43.1(9) . .
O11 Mn1 N60 C59 -118.1(8) . .
O35 Mn1 N60 C59 48.1(9) . .
O31 Mn1 N60 C59 120.3(8) . .
N56 Mn1 N60 C59 -178(2) 2_676 .
N53 Mn1 N60 C59 22(21) 2_676 .
N50 Mn1 N60 C59 -179.3(10) . .
O15 Mn1 N60 C55 140.4(7) . .
O11 Mn1 N60 C55 65.4(9) . .
O35 Mn1 N60 C55 -128.5(8) . .
O31 Mn1 N60 C55 -56.2(9) . .
N56 Mn1 N60 C55 5.5(13) 2_676 .
N53 Mn1 N60 C55 -154(23) 2_676 .
N50 Mn1 N60 C55 4.2(5) . .
O15 Mn1 O11 C12 -3.4(5) . .
O35 Mn1 O11 C12 -81.7(6) . .
O31 Mn1 O11 C12 -149.8(5) . .
N56 Mn1 O11 C12 128.1(10) 2_676 .
N53 Mn1 O11 C12 69.7(8) 2_676 .
N60 Mn1 O11 C12 72.0(7) . .
N50 Mn1 O11 C12 126.6(7) . .
Mn1 O11 C12 C13 6.8(10) . .
Mn1 O11 C12 C16 -174.5(5) . .
O11 C12 C13 C14 -6.2(11) . .
C16 C12 C13 C14 175.2(6) . .
C12 C13 C14 O15 3.0(11) . .
C12 C13 C14 C17 -176.8(6) . .
C13 C14 O15 Mn1 -0.7(10) . .
C17 C14 O15 Mn1 179.2(4) . .
O11 Mn1 O15 C14 0.5(5) . .
O35 Mn1 O15 C14 149.0(5) . .
O31 Mn1 O15 C14 72.6(6) . .
N56 Mn1 O15 C14 -70.8(9) 2_676 .
N53 Mn1 O15 C14 -132.5(7) 2_676 .
N60 Mn1 O15 C14 -130.0(7) . .
N50 Mn1 O15 C14 -75.4(7) . .
O11 C12 C16 F12 50.7(10) . .
C13 C12 C16 F12 -130.5(8) . .
O11 C12 C16 F13 -177.7(7) . .
C13 C12 C16 F13 1.0(11) . .
O11 C12 C16 F11 -67.3(8) . .
C13 C12 C16 F11 111.5(7) . .
O15 C14 C17 F15 53.1(8) . .
C13 C14 C17 F15 -127.0(6) . .
O15 C14 C17 F14 -67.9(7) . .
C13 C14 C17 F14 111.9(7) . .
O15 C14 C17 F16 172.6(5) . .
C13 C14 C17 F16 -7.6(9) . .
O15 Mn1 O31 C32 96.2(5) . .
O11 Mn1 O31 C32 167.3(5) . .
O35 Mn1 O31 C32 17.3(5) . .
N56 Mn1 O31 C32 -111.8(10) 2_676 .
N53 Mn1 O31 C32 -51.0(8) 2_676 .
N60 Mn1 O31 C32 -54.5(8) . .
N50 Mn1 O31 C32 -108.5(7) . .
Mn1 O31 C32 C33 -10.9(9) . .
Mn1 O31 C32 C36 167.4(4) . .
O31 C32 C33 C34 -2.9(10) . .
C36 C32 C33 C34 178.9(5) . .
C32 C33 C34 O35 1.0(10) . .
C32 C33 C34 C37 179.3(5) . .
C33 C34 O35 Mn1 14.2(9) . .
C37 C34 O35 Mn1 -164.2(4) . .
O15 Mn1 O35 C34 -163.6(5) . .
O11 Mn1 O35 C34 -87.5(6) . .
O31 Mn1 O35 C34 -18.4(5) . .
N56 Mn1 O35 C34 54.8(9) 2_676 .
N53 Mn1 O35 C34 114.2(7) 2_676 .
N60 Mn1 O35 C34 113.0(7) . .
N50 Mn1 O35 C34 57.9(7) . .
O31 C32 C36 F32 179.0(5) . .
C33 C32 C36 F32 -2.6(9) . .
O31 C32 C36 F33 57.7(8) . .
C33 C32 C36 F33 -123.9(6) . .
O31 C32 C36 F31 -59.2(8) . .
C33 C32 C36 F31 119.2(6) . .
O35 C34 C37 F34 172.9(5) . .
C33 C34 C37 F34 -5.7(9) . .
O35 C34 C37 F35 50.8(7) . .
C33 C34 C37 F35 -127.8(6) . .
O35 C34 C37 F36 -67.5(7) . .
C33 C34 C37 F36 113.9(6) . .
O25 Mn2 N61 C65 76.8(12) . .
O45 Mn2 N61 C65 -43.5(15) . .
O21 Mn2 N61 C65 155.3(11) . .
O41 Mn2 N61 C65 -118.6(11) . .
N71 Mn2 N61 C65 5.1(9) . .
N67 Mn2 N61 C65 -10(30) 2_655 .
N64 Mn2 N61 C65 2.0(11) 2_655 .
O25 Mn2 N61 S62 -105.0(13) . .
O45 Mn2 N61 S62 134.7(9) . .
O21 Mn2 N61 S62 -26.5(12) . .
O41 Mn2 N61 S62 59.6(13) . .
N71 Mn2 N61 S62 -176.7(14) . .
N67 Mn2 N61 S62 168(32) 2_655 .
N64 Mn2 N61 S62 -179.8(16) 2_655 .
C65 N61 S62 S63 3.1(9) . .
Mn2 N61 S62 S63 -175.3(13) . .
N61 S62 S63 N64 -2.0(7) . .
S62 S63 N64 C65 0.4(10) . .
S62 S63 N64 Mn2 -176.0(9) . 2_655
S63 N64 C65 N61 2.3(17) . .
Mn2 N64 C65 N61 179.2(11) 2_655 .
S63 N64 C65 C66 179.4(7) . .
Mn2 N64 C65 C66 -3.7(15) 2_655 .
S62 N61 C65 N64 -4.1(16) . .
Mn2 N61 C65 N64 174.4(16) . .
S62 N61 C65 C66 178.7(8) . .
Mn2 N61 C65 C66 -2.8(15) . .
N64 C65 C66 N67 -1.2(16) . .
N61 C65 C66 N67 176.5(12) . .
N64 C65 C66 N71 179.1(15) . .
N61 C65 C66 N71 -3.3(14) . .
N71 C66 N67 C68 0.0 . .
C65 C66 N67 C68 -179.8(8) . .
N71 C66 N67 Mn2 -174.8(11) . 2_655
C65 C66 N67 Mn2 5.5(10) . 2_655
C66 N67 C68 C69 0.0 . .
Mn2 N67 C68 C69 174.3(12) 2_655 .
N67 C68 C69 C70 0.0 . .
C68 C69 C70 N71 0.0 . .
C69 C70 N71 C66 0.0 . .
C69 C70 N71 Mn2 171.2(9) . .
N67 C66 N71 C70 0.0 . .
C65 C66 N71 C70 179.8(8) . .
N67 C66 N71 Mn2 -172.3(8) . .
C65 C66 N71 Mn2 7.5(8) . .
O25 Mn2 N71 C70 60.9(7) . .
O45 Mn2 N71 C70 -27.9(7) . .
O21 Mn2 N71 C70 128.3(6) . .
O41 Mn2 N71 C70 -101.3(7) . .
N61 Mn2 N71 C70 -177.9(7) . .
N67 Mn2 N71 C70 -177.4(16) 2_655 .
N64 Mn2 N71 C70 -117(10) 2_655 .
O25 Mn2 N71 C66 -127.4(6) . .
O45 Mn2 N71 C66 143.8(6) . .
O21 Mn2 N71 C66 -60.0(8) . .
O41 Mn2 N71 C66 70.4(7) . .
N61 Mn2 N71 C66 -6.2(3) . .
N67 Mn2 N71 C66 -5.6(11) 2_655 .
N64 Mn2 N71 C66 55(9) 2_655 .
O25 Mn2 O21 C22 6.4(5) . .
O45 Mn2 O21 C22 85.5(5) . .
O41 Mn2 O21 C22 159.9(5) . .
N71 Mn2 O21 C22 -60.9(7) . .
N61 Mn2 O21 C22 -111.6(7) . .
N67 Mn2 O21 C22 -111.1(8) 2_655 .
N64 Mn2 O21 C22 -66.0(8) 2_655 .
Mn2 O21 C22 C23 -2.8(9) . .
Mn2 O21 C22 C26 -178.4(4) . .
O21 C22 C23 C24 -4.6(10) . .
C26 C22 C23 C24 170.8(6) . .
C22 C23 C24 O25 5.3(10) . .
C22 C23 C24 C27 -172.4(6) . .
C23 C24 O25 Mn2 1.7(9) . .
C27 C24 O25 Mn2 179.6(4) . .
O45 Mn2 O25 C24 -141.2(5) . .
O21 Mn2 O25 C24 -6.0(5) . .
O41 Mn2 O25 C24 -73.3(6) . .
N71 Mn2 O25 C24 139.3(6) . .
N61 Mn2 O25 C24 73.2(7) . .
N67 Mn2 O25 C24 75.5(6) 2_655 .
N64 Mn2 O25 C24 139.5(6) 2_655 .
O21 C22 C26 F21 -159.8(6) . .
C23 C22 C26 F21 24.1(9) . .
O21 C22 C26 F23 -37.4(8) . .
C23 C22 C26 F23 146.6(6) . .
O21 C22 C26 F22 81.0(8) . .
C23 C22 C26 F22 -95.1(7) . .
O25 C24 C27 F25 51.4(8) . .
C23 C24 C27 F25 -130.5(6) . .
O25 C24 C27 F24 -67.8(7) . .
C23 C24 C27 F24 110.3(6) . .
O25 C24 C27 F26 172.2(5) . .
C23 C24 C27 F26 -9.8(9) . .
O25 Mn2 O41 C42 -77.1(5) . .
O45 Mn2 O41 C42 -7.9(5) . .
O21 Mn2 O41 C42 -143.7(5) . .
N71 Mn2 O41 C42 64.2(6) . .
N61 Mn2 O41 C42 132.4(6) . .
N67 Mn2 O41 C42 130.4(6) 2_655 .
N64 Mn2 O41 C42 65.2(6) 2_655 .
Mn2 O41 C42 C43 1.1(9) . .
Mn2 O41 C42 C46 -179.6(4) . .
O41 C42 C43 C44 5.2(10) . .
C46 C42 C43 C44 -174.1(6) . .
C42 C43 C44 O45 1.4(10) . .
C42 C43 C44 C47 -178.8(6) . .
C43 C44 O45 Mn2 -13.6(9) . .
C47 C44 O45 Mn2 166.6(4) . .
O25 Mn2 O45 C44 166.8(5) . .
O21 Mn2 O45 C44 89.7(5) . .
O41 Mn2 O45 C44 13.7(5) . .
N71 Mn2 O45 C44 -110.4(6) . .
N61 Mn2 O45 C44 -63.6(9) . .
N67 Mn2 O45 C44 -65.3(10) 2_655 .
N64 Mn2 O45 C44 -107.0(6) 2_655 .
O41 C42 C46 F41 35.8(8) . .
C43 C42 C46 F41 -144.8(6) . .
O41 C42 C46 F42 -83.4(7) . .
C43 C42 C46 F42 96.0(6) . .
O41 C42 C46 F43 157.6(5) . .
C43 C42 C46 F43 -23.0(9) . .
O45 C44 C47 F44 54.8(7) . .
C43 C44 C47 F44 -125.0(6) . .
O45 C44 C47 F46 -64.4(7) . .
C43 C44 C47 F46 115.8(6) . .
O45 C44 C47 F45 176.1(5) . .
C43 C44 C47 F45 -3.7(8) . .
